data_4085741
loop_
_publ_author_name
'Kamitani, Masahiro'
'Searles, Keith'
'Chen, Chun-Hsing'
'Carroll, Patrick J.'
'Mindiola, Daniel J.'

_publ_section_title
;
 \b-Hydrogen Abstraction of an Ethyl Group Provides Entry to Titanium and
 Zirconium Ethylene Complexes
;
_journal_issue 11
_journal_name_full Organometallics
_journal_page_first 2558
_journal_paper_doi 10.1021/om501226k
_journal_volume 34
_journal_year 2015
_chemical_absolute_configuration unk
_chemical_formula_moiety 'C29 H46 F3 N1 O3 P2 S1 Zr1'
_chemical_formula_sum 'C29 H46 F3 N O3 P2 S Zr'
_chemical_formula_weight 698.92
_space_group_IT_number 82
_symmetry_cell_setting tetragonal
_symmetry_space_group_name_Hall 'I -4'
_symmetry_space_group_name_H-M 'I -4'
_atom_sites_solution_hydrogens difmap
_atom_sites_solution_primary direct
_audit_creation_date 13-06-20
_audit_creation_method CRYSTALS_ver_14.40
_cell_angle_alpha 90
_cell_angle_beta 90
_cell_angle_gamma 90
_cell_formula_units_Z 8
_cell_length_a 26.6098(4)
_cell_length_b 26.6098(4)
_cell_length_c 9.6169(2)
_cell_measurement_reflns_used 8766
_cell_measurement_temperature 150
_cell_measurement_theta_max 26
_cell_measurement_theta_min 2
_cell_volume 6809.5(2)
_computing_cell_refinement 'Apex2 (Bruker AXS, 2006)'
_computing_data_collection 'Apex2 (Bruker AXS, 2006)'
_computing_data_reduction 'Apex2 (Bruker AXS, 2006)'
_computing_molecular_graphics 'CAMERON (Watkin et al., 1996)'
_computing_publication_material 'CRYSTALS (Betteridge et al., 2003)'
_computing_structure_refinement 'CRYSTALS (Betteridge et al., 2003)'
_computing_structure_solution 'SIR92 (Altomare et al., 1994)'
_diffrn_ambient_temperature 150
_diffrn_measured_fraction_theta_full 0.996
_diffrn_measured_fraction_theta_max 0.996
_diffrn_measurement_device Area
_diffrn_measurement_device_type 'Bruker Kappa Apex2'
_diffrn_measurement_method '\f & \w scans'
_diffrn_radiation_monochromator graphite
_diffrn_radiation_type 'Mo K\a'
_diffrn_radiation_wavelength 0.71073
_diffrn_reflns_av_R_equivalents 0.040
_diffrn_reflns_limit_h_max 32
_diffrn_reflns_limit_h_min -33
_diffrn_reflns_limit_k_max 33
_diffrn_reflns_limit_k_min -33
_diffrn_reflns_limit_l_max 12
_diffrn_reflns_limit_l_min -11
_diffrn_reflns_number 25483
_diffrn_reflns_theta_full 26.400
_diffrn_reflns_theta_max 26.400
_diffrn_reflns_theta_min 1.082
_diffrn_standards_number 0
_exptl_absorpt_coefficient_mu 0.523
_exptl_absorpt_correction_T_max 0.97
_exptl_absorpt_correction_T_min 0.94
_exptl_absorpt_correction_type numerical
_exptl_absorpt_process_details
; 
 Analytical Absorption (De Meulenaer & Tompa, 1965) 
;
_exptl_crystal_colour prism
_exptl_crystal_density_diffrn 1.363
_exptl_crystal_density_method 'not measured'
_exptl_crystal_description block
_exptl_crystal_F_000 2912
_exptl_crystal_size_max 0.194
_exptl_crystal_size_mid 0.126
_exptl_crystal_size_min 0.066
_refine_diff_density_max 1.91
_refine_diff_density_min -0.87
_refine_ls_extinction_method None
_refine_ls_goodness_of_fit_ref 0.9719
_refine_ls_hydrogen_treatment constr
_refine_ls_matrix_type full
_refine_ls_number_parameters 425
_refine_ls_number_reflns 6918
_refine_ls_number_restraints 45
_refine_ls_R_factor_all 0.0570
_refine_ls_R_factor_gt 0.0485
_refine_ls_shift/su_max 0.0225871
_refine_ls_shift/su_mean 0.0011255
_refine_ls_structure_factor_coef Fsqd
_refine_ls_weighting_details
;
 Method= Modified Sheldrick 
 w=1/[\s^2^(F^2^) + ( 0.05P)^2^ +23.41P] 
 ,where P=(max(Fo^2^,0) + 2Fc^2^)/3 
;
_refine_ls_weighting_scheme calc
_refine_ls_wR_factor_all 0.1103
_refine_ls_wR_factor_gt 0.1071
_refine_ls_wR_factor_ref 0.1103
_reflns_limit_h_max 33
_reflns_limit_h_min -33
_reflns_limit_k_max 33
_reflns_limit_k_min 0
_reflns_limit_l_max 12
_reflns_limit_l_min 0
_reflns_number_gt 6145
_reflns_number_total 6945
_reflns_threshold_expression I>2.0\s(I)
_oxford_diffrn_Wilson_B_factor 2.30
_oxford_diffrn_Wilson_scale 229.83
_oxford_refine_ls_r_factor_ref 0.0570
_oxford_refine_ls_scale 0.074751(15)
_oxford_reflns_number_all 6918
_oxford_reflns_threshold_expression_ref I>0.0\s(I)
_oxford_structure_analysis_title 'mo_13081_0m in I-4'
_cod_data_source_file om501226k_si_003.cif
_cod_data_source_block 13081
_cod_depositor_comments 'Adding full bibliography for 4085740--4085741.cif.'
_cod_original_sg_symbol_H-M 'I -4 '
_cod_original_formula_sum 'C29 H46 F3 N1 O3 P2 S1 Zr1'
_cod_database_code 4085741

loop_
_symmetry_equiv_pos_as_xyz
x,y,z
x+1/2,y+1/2,z+1/2
y,-x,-z
y+1/2,-x+1/2,-z+1/2
-y,x,-z
-y+1/2,x+1/2,-z+1/2
-x,-y,z
-x+1/2,-y+1/2,z+1/2

loop_
_atom_site_label
_atom_site_type_symbol
_atom_site_fract_x
_atom_site_fract_y
_atom_site_fract_z
_atom_site_U_iso_or_equiv
_atom_site_occupancy
_atom_site_adp_type
_atom_site_refinement_flags_posn
_atom_site_refinement_flags_adp
_atom_site_refinement_flags_occupancy
_atom_site_disorder_assembly
_atom_site_disorder_group
Zr1 Zr 0.754237(15) 0.450923(15) 0.12585(4) 0.0261 1.0000 Uani . . . . .
S1 S 0.73559(11) 0.35383(11) -0.1391(3) 0.0545 0.542(4) Uani . U P 1 1
S11 S 0.78736(12) 0.35799(12) -0.1055(3) 0.0457 0.458(4) Uani . U P 1 2
P1 P 0.66851(4) 0.40143(4) 0.21434(12) 0.0275 1.0000 Uani . . . . .
P2 P 0.79545(5) 0.54307(5) 0.18672(13) 0.0304 1.0000 Uani . . . . .
F1 F 0.8228(5) 0.3767(4) -0.2237(17) 0.0712 0.542(4) Uani . . P 1 1
F2 F 0.8220(4) 0.3138(5) -0.0874(12) 0.0724 0.542(4) Uani . U P 1 1
F3 F 0.7928(4) 0.3019(4) -0.2964(10) 0.0857 0.542(4) Uani . U P 1 1
F11 F 0.7085(6) 0.3015(6) -0.1485(15) 0.0789 0.458(4) Uani . U P 1 2
F21 F 0.7097(9) 0.3685(7) -0.263(5) 0.0616 0.458(4) Uani . U P 1 2
F31 F 0.7619(4) 0.3025(4) -0.3141(12) 0.0861 0.458(4) Uani . U P 1 2
O1 O 0.74983(15) 0.38711(13) -0.0171(4) 0.0485 1.0000 Uani . . . . .
O2 O 0.7188(10) 0.3807(8) -0.270(6) 0.0620 0.542(4) Uani . U P 1 1
O3 O 0.7146(6) 0.3058(5) -0.0888(12) 0.0703 0.542(4) Uani . . P 1 1
O21 O 0.8131(8) 0.3939(7) -0.189(2) 0.0667 0.458(4) Uani . . P 1 2
O31 O 0.8034(6) 0.3082(8) -0.0422(19) 0.0786 0.458(4) Uani . U P 1 2
N1 N 0.74181(13) 0.46732(13) 0.3445(4) 0.0264 1.0000 Uani . . . . .
C1 C 0.65764(14) 0.43260(15) 0.3779(5) 0.0260 1.0000 Uani . . . . .
C2 C 0.61288(17) 0.42903(18) 0.4538(5) 0.0316 1.0000 Uani . . . . .
C3 C 0.60597(18) 0.45436(18) 0.5781(5) 0.0320 1.0000 Uani . . . . .
C4 C 0.64566(17) 0.48430(17) 0.6243(5) 0.0336 1.0000 Uani . . . . .
C5 C 0.69021(18) 0.48840(19) 0.5511(5) 0.0337 1.0000 Uani . . . . .
C6 C 0.69759(17) 0.46289(17) 0.4257(5) 0.0281 1.0000 Uani . . . . .
C7 C 0.5581(2) 0.4504(2) 0.6584(6) 0.0468 1.0000 Uani . . . . .
C8 C 0.78551(17) 0.48531(17) 0.4172(5) 0.0282 1.0000 Uani . . . . .
C9 C 0.80148(18) 0.46378(19) 0.5419(5) 0.0352 1.0000 Uani . . . . .
C10 C 0.84377(18) 0.48130(18) 0.6085(6) 0.0390 1.0000 Uani . . . . .
C11 C 0.87235(19) 0.52063(19) 0.5546(6) 0.0396 1.0000 Uani . . . . .
C12 C 0.85744(18) 0.54094(18) 0.4294(6) 0.0374 1.0000 Uani . . . . .
C13 C 0.81429(16) 0.52396(16) 0.3600(5) 0.0302 1.0000 Uani . . . . .
C14 C 0.9182(2) 0.5391(2) 0.6327(7) 0.0543 1.0000 Uani . . . . .
C15 C 0.67926(19) 0.33472(18) 0.2556(6) 0.0376 1.0000 Uani . . . . .
C16 C 0.6341(2) 0.3077(2) 0.3170(7) 0.0559 1.0000 Uani . . . . .
C17 C 0.7250(2) 0.3302(2) 0.3487(8) 0.0647 1.0000 Uani . . . . .
C18 C 0.60821(16) 0.40472(17) 0.1188(5) 0.0319 1.0000 Uani . . . . .
C19 C 0.5923(2) 0.45912(19) 0.0979(6) 0.0438 1.0000 Uani . . . . .
C20 C 0.6117(2) 0.3776(2) -0.0183(6) 0.0469 1.0000 Uani . . . . .
C21 C 0.7513(2) 0.59659(18) 0.2116(6) 0.0400 1.0000 Uani . . . . .
C22 C 0.7044(2) 0.5808(2) 0.2895(6) 0.0434 1.0000 Uani . . . . .
C23 C 0.7764(3) 0.6415(2) 0.2834(9) 0.0727 1.0000 Uani . . . . .
C24 C 0.8503(2) 0.5728(2) 0.1022(6) 0.0471 1.0000 Uani . . . . .
C25 C 0.8943(2) 0.5364(3) 0.0822(8) 0.0673 1.0000 Uani . . . . .
C26 C 0.8355(3) 0.5963(3) -0.0355(7) 0.0716 1.0000 Uani . . . . .
C27 C 0.83494(19) 0.4257(2) 0.1388(7) 0.0470 1.0000 Uani . . . . .
C28 C 0.7209(2) 0.4971(2) -0.0466(5) 0.0423 1.0000 Uani . . . . .
C29 C 0.7977(5) 0.3350(5) -0.1959(13) 0.0616 0.542(4) Uani . U P 1 1
C291 C 0.7422(6) 0.3323(6) -0.2201(16) 0.0623 0.458(4) Uani . U P 1 2
H21 H 0.5863 0.4090 0.4178 0.0402 1.0000 Uiso R . . . .
H41 H 0.6420 0.5025 0.7088 0.0418 1.0000 Uiso R . . . .
H51 H 0.7166 0.5085 0.5875 0.0407 1.0000 Uiso R . . . .
H71 H 0.5607 0.4701 0.7405 0.0550 1.0000 Uiso R . . . .
H72 H 0.5309 0.4623 0.6036 0.0550 1.0000 Uiso R . . . .
H73 H 0.5524 0.4163 0.6828 0.0550 1.0000 Uiso R . . . .
H91 H 0.7825 0.4371 0.5814 0.0439 1.0000 Uiso R . . . .
H101 H 0.8538 0.4661 0.6934 0.0506 1.0000 Uiso R . . . .
H121 H 0.8770 0.5668 0.3880 0.0494 1.0000 Uiso R . . . .
H141 H 0.9335 0.5657 0.5823 0.0713 1.0000 Uiso R . . . .
H142 H 0.9415 0.5123 0.6432 0.0713 1.0000 Uiso R . . . .
H143 H 0.9082 0.5509 0.7218 0.0713 1.0000 Uiso R . . . .
H151 H 0.6871 0.3179 0.1712 0.0468 1.0000 Uiso R . . . .
H161 H 0.6418 0.2735 0.3364 0.0691 1.0000 Uiso R . . . .
H162 H 0.6250 0.3243 0.4007 0.0691 1.0000 Uiso R . . . .
H163 H 0.6069 0.3093 0.2531 0.0691 1.0000 Uiso R . . . .
H171 H 0.7310 0.2959 0.3708 0.0817 1.0000 Uiso R . . . .
H172 H 0.7536 0.3437 0.3026 0.0817 1.0000 Uiso R . . . .
H173 H 0.7190 0.3486 0.4318 0.0817 1.0000 Uiso R . . . .
H181 H 0.5832 0.3885 0.1733 0.0397 1.0000 Uiso R . . . .
H191 H 0.5613 0.4601 0.0491 0.0552 1.0000 Uiso R . . . .
H192 H 0.6173 0.4762 0.0455 0.0552 1.0000 Uiso R . . . .
H193 H 0.5884 0.4750 0.1857 0.0552 1.0000 Uiso R . . . .
H201 H 0.5806 0.3794 -0.0667 0.0590 1.0000 Uiso R . . . .
H202 H 0.6374 0.3926 -0.0730 0.0590 1.0000 Uiso R . . . .
H203 H 0.6199 0.3434 -0.0012 0.0590 1.0000 Uiso R . . . .
H211 H 0.7412 0.6074 0.1217 0.0496 1.0000 Uiso R . . . .
H221 H 0.6826 0.6088 0.3006 0.0557 1.0000 Uiso R . . . .
H222 H 0.7134 0.5681 0.3784 0.0557 1.0000 Uiso R . . . .
H223 H 0.6878 0.5554 0.2377 0.0557 1.0000 Uiso R . . . .
H231 H 0.7526 0.6678 0.2936 0.0875 1.0000 Uiso R . . . .
H232 H 0.8038 0.6530 0.2287 0.0875 1.0000 Uiso R . . . .
H233 H 0.7883 0.6316 0.3724 0.0875 1.0000 Uiso R . . . .
H241 H 0.8617 0.5992 0.1608 0.0587 1.0000 Uiso R . . . .
H251 H 0.9218 0.5531 0.0396 0.0815 1.0000 Uiso R . . . .
H252 H 0.9045 0.5235 0.1699 0.0815 1.0000 Uiso R . . . .
H253 H 0.8835 0.5096 0.0244 0.0815 1.0000 Uiso R . . . .
H261 H 0.8636 0.6118 -0.0787 0.0891 1.0000 Uiso R . . . .
H262 H 0.8101 0.6208 -0.0200 0.0891 1.0000 Uiso R . . . .
H263 H 0.8227 0.5706 -0.0942 0.0891 1.0000 Uiso R . . . .
H281 H 0.7310 0.4836 -0.1337 0.0515 1.0000 Uiso R . . . .
H282 H 0.7322 0.5308 -0.0391 0.0515 1.0000 Uiso R . . . .
H283 H 0.6853 0.4963 -0.0400 0.0515 1.0000 Uiso R . . . .
H271 H 0.8466 0.4168 0.0487 0.0585 1.0000 Uiso R . . . .
H272 H 0.8550 0.4523 0.1747 0.0585 1.0000 Uiso R . . . .
H273 H 0.8373 0.3974 0.1986 0.0585 1.0000 Uiso R . . . .

loop_
_atom_site_aniso_label
_atom_site_aniso_U_11
_atom_site_aniso_U_22
_atom_site_aniso_U_33
_atom_site_aniso_U_23
_atom_site_aniso_U_13
_atom_site_aniso_U_12
Zr1 0.0297(2) 0.0243(2) 0.0243(2) -0.00140(19) 0.00271(19) 0.00057(18)
S1 0.0625(18) 0.0636(18) 0.0375(16) -0.0222(15) -0.0071(14) 0.0237(14)
S11 0.0529(18) 0.0483(18) 0.0360(19) -0.0043(14) 0.0034(14) -0.0011(13)
P1 0.0290(6) 0.0269(6) 0.0266(6) -0.0040(5) 0.0006(5) -0.0030(5)
P2 0.0331(6) 0.0310(6) 0.0272(6) 0.0036(5) -0.0055(5) -0.0051(5)
F1 0.046(5) 0.059(7) 0.109(11) 0.022(6) 0.025(5) -0.012(5)
F2 0.070(6) 0.077(4) 0.070(7) 0.004(5) -0.013(4) 0.038(5)
F3 0.086(5) 0.095(4) 0.077(4) -0.047(3) -0.006(5) 0.031(5)
F11 0.055(5) 0.086(6) 0.096(8) -0.042(7) -0.004(6) -0.022(5)
F21 0.059(8) 0.063(8) 0.062(6) 0.016(10) -0.013(7) 0.005(8)
F31 0.075(5) 0.098(4) 0.085(4) -0.057(4) -0.005(5) 0.020(5)
O1 0.051(2) 0.038(2) 0.056(3) -0.0190(18) 0.0147(19) -0.0152(17)
O2 0.062(7) 0.061(8) 0.063(5) 0.023(10) -0.005(7) 0.006(8)
O3 0.098(9) 0.053(5) 0.060(7) -0.019(6) 0.011(7) -0.042(5)
O21 0.076(11) 0.065(11) 0.059(8) 0.001(7) 0.028(7) 0.002(8)
O31 0.079(8) 0.083(5) 0.075(8) 0.004(6) -0.019(5) 0.049(6)
N1 0.0238(17) 0.0312(19) 0.024(2) -0.0016(15) -0.0017(15) -0.0020(14)
C1 0.0231(19) 0.031(2) 0.024(2) 0.001(2) 0.000(2) -0.0019(17)
C2 0.025(2) 0.038(3) 0.031(3) 0.001(2) 0.0012(19) -0.0062(19)
C3 0.034(2) 0.041(3) 0.022(2) 0.0042(19) -0.0008(19) 0.005(2)
C4 0.039(2) 0.042(2) 0.020(2) 0.000(2) 0.001(2) 0.003(2)
C5 0.033(2) 0.043(3) 0.025(2) -0.006(2) -0.006(2) -0.002(2)
C6 0.030(2) 0.031(2) 0.023(2) 0.0010(18) -0.0052(18) -0.0005(19)
C7 0.043(3) 0.064(4) 0.034(3) 0.002(3) 0.008(2) 0.008(3)
C8 0.029(2) 0.029(2) 0.027(2) -0.0021(18) -0.0074(18) -0.0017(19)
C9 0.034(3) 0.038(3) 0.033(3) 0.007(2) -0.009(2) -0.009(2)
C10 0.043(3) 0.038(3) 0.036(3) 0.009(2) -0.018(2) -0.003(2)
C11 0.037(3) 0.036(3) 0.046(3) 0.006(2) -0.018(2) -0.007(2)
C12 0.036(3) 0.032(2) 0.044(3) 0.011(2) -0.012(2) -0.009(2)
C13 0.026(2) 0.032(2) 0.033(3) 0.001(2) -0.004(2) -0.0019(17)
C14 0.047(3) 0.058(3) 0.058(4) 0.011(3) -0.027(3) -0.018(3)
C15 0.040(3) 0.032(3) 0.040(3) 0.003(2) 0.005(2) 0.002(2)
C16 0.061(4) 0.040(3) 0.067(4) 0.015(3) 0.016(3) -0.002(3)
C17 0.063(4) 0.049(3) 0.082(6) 0.010(3) -0.014(4) 0.017(3)
C18 0.030(2) 0.037(2) 0.029(2) -0.006(2) 0.002(2) -0.0073(19)
C19 0.044(3) 0.045(3) 0.042(4) -0.010(2) -0.015(2) 0.011(2)
C20 0.052(3) 0.044(3) 0.045(3) -0.010(3) -0.008(3) -0.009(3)
C21 0.047(3) 0.029(2) 0.044(3) 0.005(2) -0.015(2) -0.001(2)
C22 0.056(3) 0.040(3) 0.034(3) -0.001(2) -0.007(2) 0.021(3)
C23 0.078(5) 0.037(3) 0.103(6) -0.012(4) -0.043(4) 0.006(3)
C24 0.048(3) 0.052(3) 0.042(3) 0.009(3) -0.006(3) -0.018(3)
C25 0.047(3) 0.074(4) 0.082(5) 0.006(4) 0.017(3) -0.016(3)
C26 0.071(4) 0.091(5) 0.053(4) 0.029(4) -0.003(3) -0.033(4)
C27 0.040(3) 0.040(3) 0.061(4) 0.008(3) 0.013(3) 0.006(2)
C28 0.055(3) 0.045(3) 0.027(3) -0.001(2) -0.004(2) -0.010(3)
C29 0.067(4) 0.065(6) 0.053(4) -0.035(5) -0.006(5) 0.025(5)
C291 0.063(7) 0.077(7) 0.047(6) -0.035(6) 0.010(6) 0.006(6)

loop_
_atom_type_symbol
_atom_type_scat_dispersion_real
_atom_type_scat_dispersion_imag
_atom_type_scat_Cromer_Mann_a1
_atom_type_scat_Cromer_Mann_b1
_atom_type_scat_Cromer_Mann_a2
_atom_type_scat_Cromer_Mann_b2
_atom_type_scat_Cromer_Mann_a3
_atom_type_scat_Cromer_Mann_b3
_atom_type_scat_Cromer_Mann_a4
_atom_type_scat_Cromer_Mann_b4
_atom_type_scat_Cromer_Mann_c
_atom_type_scat_source
C 0.0033 0.0016 2.3100 20.8439 1.0200 10.2075 1.5886 0.5687 0.8650 51.6512 0.2156 'International Tables Vol C 4.2.6.8 and 6.1.1.4'
H 0.0000 0.0000 0.4930 10.5109 0.3229 26.1257 0.1402 3.1424 0.0408 57.7998 0.0030 'International Tables Vol C 4.2.6.8 and 6.1.1.4'
N 0.0061 0.0033 12.2126 0.0057 3.1322 9.8933 2.0125 28.9975 1.1663 0.5826 -11.5290 'International Tables Vol C 4.2.6.8 and 6.1.1.4'
O 0.0106 0.0060 3.0485 13.2771 2.2868 5.7011 1.5463 0.3239 0.8670 32.9089 0.2508 'International Tables Vol C 4.2.6.8 and 6.1.1.4'
F 0.0171 0.0103 3.5392 10.2825 2.6412 4.2944 1.5170 0.2615 1.0243 26.1476 0.2776 'International Tables Vol C 4.2.6.8 and 6.1.1.4'
P 0.1023 0.0942 6.4345 1.9067 4.1791 27.1570 1.7800 0.5260 1.4908 68.1645 1.1149 'International Tables Vol C 4.2.6.8 and 6.1.1.4'
S 0.1246 0.1234 6.9053 1.4679 5.2034 22.2151 1.4379 0.2536 1.5863 56.1720 0.8669 'International Tables Vol C 4.2.6.8 and 6.1.1.4'
Zr -2.9673 0.5597 17.8765 1.2762 10.9480 11.9160 5.4173 0.1176 3.6572 87.6627 2.0693 'International Tables Vol C 4.2.6.8 and 6.1.1.4'

loop_
_geom_angle_atom_site_label_1
_geom_angle_atom_site_label_2
_geom_angle_atom_site_label_3
_geom_angle
_geom_angle_publ_flag
P1 Zr1 P2 133.44(4) yes
P1 Zr1 O1 77.28(10) yes
P2 Zr1 O1 147.92(10) yes
P1 Zr1 N1 70.89(10) yes
P2 Zr1 N1 71.07(10) yes
O1 Zr1 N1 139.10(14) yes
P1 Zr1 C27 128.81(14) yes
P2 Zr1 C27 82.74(14) yes
O1 Zr1 C27 81.65(19) yes
N1 Zr1 C27 98.7(2) yes
P1 Zr1 C28 99.29(14) yes
P2 Zr1 C28 80.06(14) yes
O1 Zr1 C28 86.50(18) yes
N1 Zr1 C28 122.99(17) yes
C27 Zr1 C28 125.5(2) yes
O1 S1 O2 116.2(15) yes
O1 S1 O3 110.3(5) yes
O2 S1 O3 124.7(15) yes
O1 S1 C29 99.6(4) yes
O2 S1 C29 98.5(10) yes
O3 S1 C29 101.8(8) yes
O1 S11 O21 106.9(6) yes
O1 S11 O31 113.8(6) yes
O21 S11 O31 132.5(10) yes
O1 S11 C291 95.7(5) yes
O21 S11 C291 103.5(11) yes
O31 S11 C291 95.9(10) yes
Zr1 P1 C1 100.47(13) yes
Zr1 P1 C15 113.39(16) yes
C1 P1 C15 106.3(2) yes
Zr1 P1 C18 122.64(16) yes
C1 P1 C18 105.8(2) yes
C15 P1 C18 106.7(2) yes
Zr1 P2 C13 93.20(14) yes
Zr1 P2 C21 117.28(16) yes
C13 P2 C21 105.7(2) yes
Zr1 P2 C24 127.1(2) yes
C13 P2 C24 107.8(2) yes
C21 P2 C24 103.1(2) yes
Zr1 O1 S1 162.1(3) yes
Zr1 O1 S11 135.2(2) yes
Zr1 N1 C6 130.0(3) yes
Zr1 N1 C8 114.5(3) yes
C6 N1 C8 115.5(3) yes
P1 C1 C2 124.1(3) yes
P1 C1 C6 115.2(3) yes
C2 C1 C6 120.7(4) yes
C1 C2 C3 122.0(4) yes
C1 C2 H21 118.8 no
C3 C2 H21 119.2 no
C2 C3 C4 116.9(4) yes
C2 C3 C7 121.7(4) yes
C4 C3 C7 121.4(5) yes
C3 C4 C5 122.1(5) yes
C3 C4 H41 119.0 no
C5 C4 H41 118.9 no
C4 C5 C6 121.4(4) yes
C4 C5 H51 119.4 no
C6 C5 H51 119.2 no
N1 C6 C1 119.6(4) yes
N1 C6 C5 123.5(4) yes
C1 C6 C5 116.9(4) yes
C3 C7 H71 109.2 no
C3 C7 H72 109.9 no
H71 C7 H72 109.5 no
C3 C7 H73 109.4 no
H71 C7 H73 109.5 no
H72 C7 H73 109.5 no
N1 C8 C9 121.8(4) yes
N1 C8 C13 119.8(4) yes
C9 C8 C13 118.3(4) yes
C8 C9 C10 120.6(4) yes
C8 C9 H91 119.3 no
C10 C9 H91 120.1 no
C9 C10 C11 121.9(5) yes
C9 C10 H101 119.0 no
C11 C10 H101 119.1 no
C10 C11 C12 117.5(4) yes
C10 C11 C14 119.9(5) yes
C12 C11 C14 122.6(5) yes
C11 C12 C13 121.6(5) yes
C11 C12 H121 119.5 no
C13 C12 H121 118.9 no
P2 C13 C12 125.0(4) yes
P2 C13 C8 114.7(3) yes
C12 C13 C8 120.0(4) yes
C11 C14 H141 109.6 no
C11 C14 H142 109.6 no
H141 C14 H142 109.5 no
C11 C14 H143 109.3 no
H141 C14 H143 109.5 no
H142 C14 H143 109.5 no
P1 C15 C16 114.6(4) yes
P1 C15 C17 109.1(4) yes
C16 C15 C17 111.6(5) yes
P1 C15 H151 107.8 no
C16 C15 H151 106.3 no
C17 C15 H151 106.9 no
C15 C16 H161 111.0 no
C15 C16 H162 108.1 no
H161 C16 H162 109.5 no
C15 C16 H163 109.3 no
H161 C16 H163 109.5 no
H162 C16 H163 109.5 no
C15 C17 H171 110.0 no
C15 C17 H172 109.7 no
H171 C17 H172 109.5 no
C15 C17 H173 108.7 no
H171 C17 H173 109.5 no
H172 C17 H173 109.5 no
P1 C18 C19 110.6(3) yes
P1 C18 C20 111.0(3) yes
C19 C18 C20 111.0(5) yes
P1 C18 H181 108.1 no
C19 C18 H181 108.1 no
C20 C18 H181 108.0 no
C18 C19 H191 109.5 no
C18 C19 H192 109.3 no
H191 C19 H192 109.5 no
C18 C19 H193 109.7 no
H191 C19 H193 109.5 no
H192 C19 H193 109.5 no
C18 C20 H201 110.5 no
C18 C20 H202 109.1 no
H201 C20 H202 109.5 no
C18 C20 H203 108.8 no
H201 C20 H203 109.5 no
H202 C20 H203 109.5 no
P2 C21 C22 111.8(3) yes
P2 C21 C23 112.3(4) yes
C22 C21 C23 110.6(5) yes
P2 C21 H211 107.1 no
C22 C21 H211 107.5 no
C23 C21 H211 107.3 no
C21 C22 H221 110.0 no
C21 C22 H222 109.7 no
H221 C22 H222 109.5 no
C21 C22 H223 108.7 no
H221 C22 H223 109.5 no
H222 C22 H223 109.5 no
C21 C23 H231 109.3 no
C21 C23 H232 109.6 no
H231 C23 H232 109.5 no
C21 C23 H233 109.5 no
H231 C23 H233 109.5 no
H232 C23 H233 109.5 no
P2 C24 C25 112.8(4) yes
P2 C24 C26 110.8(4) yes
C25 C24 C26 110.5(6) yes
P2 C24 H241 107.9 no
C25 C24 H241 107.4 no
C26 C24 H241 107.2 no
C24 C25 H251 110.3 no
C24 C25 H252 109.6 no
H251 C25 H252 109.5 no
C24 C25 H253 108.5 no
H251 C25 H253 109.5 no
H252 C25 H253 109.5 no
C24 C26 H261 110.8 no
C24 C26 H262 109.3 no
H261 C26 H262 109.5 no
C24 C26 H263 108.3 no
H261 C26 H263 109.5 no
H262 C26 H263 109.5 no
Zr1 C27 H271 109.6 no
Zr1 C27 H272 109.4 no
H271 C27 H272 109.5 no
Zr1 C27 H273 109.4 no
H271 C27 H273 109.5 no
H272 C27 H273 109.5 no
Zr1 C28 H281 109.4 no
Zr1 C28 H282 109.5 no
H281 C28 H282 109.5 no
Zr1 C28 H283 109.4 no
H281 C28 H283 109.5 no
H282 C28 H283 109.5 no
S1 C29 F2 108.7(9) yes
S1 C29 F1 106.8(8) yes
F2 C29 F1 105.3(13) yes
S1 C29 F3 108.6(9) yes
F2 C29 F3 109.6(11) yes
F1 C29 F3 117.6(13) yes
F11 C291 S11 110.8(11) yes
F11 C291 F21 99.1(15) yes
S11 C291 F21 110(2) yes
F11 C291 F31 104.0(13) yes
S11 C291 F31 113.0(11) yes
F21 C291 F31 118(2) yes

loop_
_geom_bond_atom_site_label_1
_geom_bond_atom_site_label_2
_geom_bond_distance
_geom_bond_publ_flag
Zr1 P1 2.7680(12) yes
Zr1 P2 2.7492(13) yes
Zr1 O1 2.188(4) yes
Zr1 N1 2.172(3) yes
Zr1 C27 2.253(5) yes
Zr1 C28 2.246(5) yes
S1 O1 1.518(4) yes
S1 O2 1.52(4) yes
S1 O3 1.476(13) yes
S1 C29 1.810(12) yes
S11 O1 1.523(5) yes
S11 O21 1.43(2) yes
S11 O31 1.52(2) yes
S11 C291 1.769(15) yes
P1 C1 1.802(5) yes
P1 C15 1.841(5) yes
P1 C18 1.851(5) yes
P2 C13 1.813(5) yes
P2 C21 1.861(5) yes
P2 C24 1.849(5) yes
F1 C29 1.324(19) yes
F2 C29 1.352(17) yes
F3 C29 1.313(13) yes
F11 C291 1.40(2) yes
F21 C291 1.36(3) yes
F31 C291 1.312(17) yes
N1 C6 1.417(6) yes
N1 C8 1.439(5) yes
C1 C2 1.400(6) yes
C1 C6 1.411(6) yes
C2 C3 1.385(7) yes
C2 H21 0.950 no
C3 C4 1.395(7) yes
C3 C7 1.493(7) yes
C4 C5 1.383(6) yes
C4 H41 0.950 no
C5 C6 1.398(6) yes
C5 H51 0.950 no
C7 H71 0.950 no
C7 H72 0.950 no
C7 H73 0.950 no
C8 C9 1.396(6) yes
C8 C13 1.395(6) yes
C9 C10 1.376(6) yes
C9 H91 0.950 no
C10 C11 1.394(7) yes
C10 H101 0.950 no
C11 C12 1.379(7) yes
C11 C14 1.514(7) yes
C12 C13 1.403(6) yes
C12 H121 0.950 no
C14 H141 0.950 no
C14 H142 0.950 no
C14 H143 0.950 no
C15 C16 1.520(7) yes
C15 C17 1.516(8) yes
C15 H151 0.950 no
C16 H161 0.950 no
C16 H162 0.950 no
C16 H163 0.950 no
C17 H171 0.950 no
C17 H172 0.950 no
C17 H173 0.950 no
C18 C19 1.522(7) yes
C18 C20 1.507(7) yes
C18 H181 0.950 no
C19 H191 0.950 no
C19 H192 0.950 no
C19 H193 0.950 no
C20 H201 0.950 no
C20 H202 0.950 no
C20 H203 0.950 no
C21 C22 1.516(7) yes
C21 C23 1.533(7) yes
C21 H211 0.950 no
C22 H221 0.950 no
C22 H222 0.950 no
C22 H223 0.950 no
C23 H231 0.950 no
C23 H232 0.950 no
C23 H233 0.950 no
C24 C25 1.531(9) yes
C24 C26 1.517(8) yes
C24 H241 0.950 no
C25 H251 0.950 no
C25 H252 0.950 no
C25 H253 0.950 no
C26 H261 0.950 no
C26 H262 0.950 no
C26 H263 0.950 no
C27 H271 0.950 no
C27 H272 0.950 no
C27 H273 0.950 no
C28 H281 0.950 no
C28 H282 0.950 no
C28 H283 0.950 no

loop_
_geom_torsion_atom_site_label_1
_geom_torsion_atom_site_label_2
_geom_torsion_atom_site_label_3
_geom_torsion_atom_site_label_4
_geom_torsion
_geom_torsion_publ_flag
P2 Zr1 P1 C1 -22.96(15) no
P2 Zr1 P1 C15 -136.0(2) no
P2 Zr1 P1 C18 93.61(18) no
O1 Zr1 P1 C1 167.73(17) no
O1 Zr1 P1 C15 54.7(2) no
O1 Zr1 P1 C18 -75.7(2) no
N1 Zr1 P1 C1 13.81(17) no
N1 Zr1 P1 C15 -99.2(2) no
N1 Zr1 P1 C18 130.4(2) no
C27 Zr1 P1 C1 99.6(3) no
C27 Zr1 P1 C15 -13.4(3) no
C27 Zr1 P1 C18 -143.8(3) no
C28 Zr1 P1 C1 -108.00(19) no
C28 Zr1 P1 C15 139.0(2) no
C28 Zr1 P1 C18 8.6(2) no
P1 Zr1 P2 C13 71.79(15) no
P1 Zr1 P2 C21 -37.7(2) no
P1 Zr1 P2 C24 -173.0(2) no
O1 Zr1 P2 C13 -128.1(2) no
O1 Zr1 P2 C21 122.4(3) no
O1 Zr1 P2 C24 -12.9(3) no
N1 Zr1 P2 C13 35.07(17) no
N1 Zr1 P2 C21 -74.5(2) no
N1 Zr1 P2 C24 150.3(2) no
C27 Zr1 P2 C13 -66.8(2) no
C27 Zr1 P2 C21 -176.3(3) no
C27 Zr1 P2 C24 48.5(3) no
C28 Zr1 P2 C13 165.2(2) no
C28 Zr1 P2 C21 55.7(2) no
C28 Zr1 P2 C24 -79.6(3) no
P1 Zr1 N1 C6 -19.4(3) no
P1 Zr1 N1 C8 160.5(3) no
P2 Zr1 N1 C6 133.3(4) no
P2 Zr1 N1 C8 -46.9(3) no
O1 Zr1 N1 C6 -60.3(4) no
O1 Zr1 N1 C8 119.5(3) no
C27 Zr1 N1 C6 -147.5(4) no
C27 Zr1 N1 C8 32.3(3) no
C28 Zr1 N1 C6 69.4(4) no
C28 Zr1 N1 C8 -110.7(3) no
O1 S1 C29 F1 -57.5(10) no
O1 S1 C29 F2 55.7(10) no
O1 S1 C29 F3 174.8(8) no
O2 S1 C29 F1 61.1(15) no
O2 S1 C29 F2 174.2(14) no
O2 S1 C29 F3 -66.7(14) no
O3 S1 C29 F1 -170.7(11) no
O3 S1 C29 F2 -57.5(11) no
O3 S1 C29 F3 61.6(10) no
Zr1 P1 C1 C2 166.5(4) no
Zr1 P1 C1 C6 -12.0(3) no
C15 P1 C1 C2 -75.2(4) no
C15 P1 C1 C6 106.3(4) no
C18 P1 C1 C2 38.0(4) no
C18 P1 C1 C6 -140.5(3) no
Zr1 P1 C15 C16 174.7(4) no
Zr1 P1 C15 C17 48.7(4) no
C1 P1 C15 C16 65.2(5) no
C1 P1 C15 C17 -60.8(4) no
C18 P1 C15 C16 -47.3(5) no
C18 P1 C15 C17 -173.4(4) no
Zr1 P1 C18 C19 -54.9(4) no
Zr1 P1 C18 C20 68.7(4) no
C1 P1 C18 C19 59.1(4) no
C1 P1 C18 C20 -177.4(3) no
C15 P1 C18 C19 172.0(4) no
C15 P1 C18 C20 -64.4(4) no
Zr1 P2 C13 C8 -26.0(3) no
Zr1 P2 C13 C12 146.6(4) no
C21 P2 C13 C8 93.5(4) no
C21 P2 C13 C12 -93.9(4) no
C24 P2 C13 C8 -156.7(4) no
C24 P2 C13 C12 15.9(5) no
Zr1 P2 C21 C22 39.1(4) no
Zr1 P2 C21 C23 164.1(4) no
C13 P2 C21 C22 -63.1(4) no
C13 P2 C21 C23 62.0(5) no
C24 P2 C21 C22 -176.1(4) no
C24 P2 C21 C23 -51.1(5) no
Zr1 P2 C24 C25 -45.0(5) no
Zr1 P2 C24 C26 79.5(5) no
C13 P2 C24 C25 63.5(5) no
C13 P2 C24 C26 -172.1(4) no
C21 P2 C24 C25 175.0(4) no
C21 P2 C24 C26 -60.5(5) no
Zr1 N1 C6 C1 18.3(6) no
Zr1 N1 C6 C5 -159.7(4) no
C8 N1 C6 C1 -161.6(4) no
C8 N1 C6 C5 20.5(6) no
Zr1 N1 C8 C9 -128.8(4) no
Zr1 N1 C8 C13 48.5(5) no
C6 N1 C8 C9 51.1(6) no
C6 N1 C8 C13 -131.6(4) no
P1 C1 C2 C3 -178.9(4) no
C6 C1 C2 C3 -0.5(7) no
P1 C1 C6 N1 0.8(5) no
P1 C1 C6 C5 178.9(3) no
C2 C1 C6 N1 -177.7(4) no
C2 C1 C6 C5 0.4(7) no
C1 C2 C3 C4 0.7(7) no
C1 C2 C3 C7 180.0(4) no
C2 C3 C4 C5 -0.7(7) no
C7 C3 C4 C5 -179.9(5) no
C3 C4 C5 C6 0.5(7) no
C4 C5 C6 N1 177.6(4) no
C4 C5 C6 C1 -0.4(7) no
N1 C8 C9 C10 179.2(4) no
C13 C8 C9 C10 1.8(7) no
N1 C8 C13 P2 -5.8(6) no
N1 C8 C13 C12 -178.8(4) no
C9 C8 C13 P2 171.6(4) no
C9 C8 C13 C12 -1.4(7) no
C8 C9 C10 C11 -0.4(8) no
C9 C10 C11 C12 -1.5(8) no
C9 C10 C11 C14 179.2(5) no
C10 C11 C12 C13 1.9(8) no
C14 C11 C12 C13 -178.7(5) no
C11 C12 C13 P2 -172.7(4) no
C11 C12 C13 C8 -0.5(7) n
